data_1531359
loop_
_publ_author_name
'Hector, L.G.jr.'
'Herbst, J.F.'
'Capehart, T.W.'

_publ_section_title
;
 Electronic structure calculations for La Ni5 and La Ni5 H7: energetics
 and elastic properties
;
_journal_name_full 'Journal of Alloys Compd.'
_journal_page_first 74
_journal_page_last 85
_journal_volume 353
_journal_year 2003
_chemical_formula_sum 'H7 La Ni5'
_chemical_name_systematic 'La Ni5 H7'
_space_group_IT_number 186
_symmetry_space_group_name_Hall 'P 6c -2c'
_symmetry_space_group_name_H-M 'P 63 m c'
_cell_angle_alpha 90
_cell_angle_beta 90
_cell_angle_gamma 120
_cell_formula_units_Z 2
_cell_length_a 5.363
_cell_length_b 5.363
_cell_length_c 8.723
_cell_volume 217.276
_citation_journal_id_ASTM JALCEU
_cod_data_source_file Hector_JALCEU_2003_1377.cif
_cod_data_source_block H7La1Ni5
_cod_original_cell_volume 217.2762
_cod_original_formula_sum 'H7 La1 Ni5'
_cod_database_code 1531359

loop_
_symmetry_equiv_pos_as_xyz
x,y,z
x-y,x,z+1/2
-y,x-y,z
-x,-y,z+1/2
-x+y,-x,z
y,-x+y,z+1/2
y,x,z+1/2
-x+y,y,z
-x,-x+y,z+1/2
-y,-x,z
x-y,-y,z+1/2
x,x-y,z

loop_
_atom_site_label
_atom_site_type_symbol
_atom_site_fract_x
_atom_site_fract_y
_atom_site_fract_z
_atom_site_occupancy
_atom_site_U_iso_or_equiv
H1 H 0.3333 0.6667 0.8221 1 0.0
Ni3 Ni 0.4995 0.5005 0.2542 1 0.0
Ni1 Ni 0.3333 0.6667 0.0077 1 0.0
Ni2 Ni 0.3333 0.6667 0.4854 1 0.0
H2 H 0.1508 0.8492 0.2761 1 0.0
La1 La 0 0 0.0229 1 0.0
H3 H 0.5058 0.4942 0.063 1 0.0
